data_7231104
loop_
_publ_author_name
'Pino-Cuevas, Arantxa'
'Gra\~na, Ana'
'Abram, Ulrich'
'Carballo, Rosa'
'V\'azquez-L\'opez, Ezequiel M.'

_publ_section_title
;
 Structural study of mono-, di- and tetranuclear complexes of the
 {Re(CO)3}+ fragment with thiosemicarbazone/thiosemicarbazonate ligands
 containing benzothiazole or benzoxazole groups
;
_journal_issue 33
_journal_name_full CrystEngComm
_journal_page_first 4781
_journal_paper_doi 10.1039/C8CE00874D
_journal_volume 20
_journal_year 2018
_chemical_formula_sum 'C16 H14 N4 S2'
_chemical_formula_weight 326.43
_space_group_crystal_system monoclinic
_space_group_IT_number 14
_space_group_name_Hall '-P 2yn'
_space_group_name_H-M_alt 'P 1 21/n 1'
_symmetry_space_group_name_Hall '-P 2yn'
_symmetry_space_group_name_H-M 'P 1 21/n 1'
_atom_sites_solution_hydrogens geom
_audit_creation_method SHELXL-2013
_audit_update_record
;
2018-03-09 deposited with the CCDC.
2018-07-09 downloaded from the CCDC.
;
_cell_angle_alpha 90
_cell_angle_beta 100.2890(10)
_cell_angle_gamma 90
_cell_formula_units_Z 4
_cell_length_a 8.4909(2)
_cell_length_b 10.4575(2)
_cell_length_c 17.7945(4)
_cell_measurement_reflns_used 9994
_cell_measurement_temperature 293(2)
_cell_measurement_theta_max 67.31
_cell_measurement_theta_min 4.93
_cell_volume 1554.63(6)
_computing_cell_refinement 'Bruker SAINT'
_computing_data_collection 'Bruker APEX2'
_computing_data_reduction 'Bruker SAINT'
_computing_structure_refinement 'SHELXL-2013 (Sheldrick, 2013)'
_computing_structure_solution 'SHELXS-97 (Sheldrick, 2008)'
_diffrn_ambient_temperature 293(2)
_diffrn_measured_fraction_theta_full 0.969
_diffrn_measured_fraction_theta_max 0.967
_diffrn_measurement_device_type 'Bruker CCD Smart 6000'
_diffrn_measurement_method '\f and \w scans'
_diffrn_radiation_type CuK\a
_diffrn_radiation_wavelength 1.54178
_diffrn_reflns_av_R_equivalents 0.0308
_diffrn_reflns_av_unetI/netI 0.0131
_diffrn_reflns_Laue_measured_fraction_full 0.969
_diffrn_reflns_Laue_measured_fraction_max 0.967
_diffrn_reflns_limit_h_max 9
_diffrn_reflns_limit_h_min -9
_diffrn_reflns_limit_k_max 12
_diffrn_reflns_limit_k_min -12
_diffrn_reflns_limit_l_max 20
_diffrn_reflns_limit_l_min -21
_diffrn_reflns_number 35134
_diffrn_reflns_point_group_measured_fraction_full 0.969
_diffrn_reflns_point_group_measured_fraction_max 0.967
_diffrn_reflns_theta_full 67.679
_diffrn_reflns_theta_max 67.894
_diffrn_reflns_theta_min 4.926
_exptl_absorpt_coefficient_mu 3.108
_exptl_absorpt_correction_T_max 0.8893
_exptl_absorpt_correction_T_min 0.7805
_exptl_absorpt_correction_type multi-scan
_exptl_absorpt_process_details 'SADABS V2012/1 (Bruker AXS Inc.)'
_exptl_crystal_colour colourless
_exptl_crystal_density_diffrn 1.395
_exptl_crystal_density_method 'not measured'
_exptl_crystal_description prism
_exptl_crystal_F_000 680
_exptl_crystal_size_max 0.100
_exptl_crystal_size_mid 0.070
_exptl_crystal_size_min 0.060
_refine_diff_density_max 0.230
_refine_diff_density_min -0.379
_refine_diff_density_rms 0.038
_refine_ls_extinction_method none
_refine_ls_goodness_of_fit_ref 1.035
_refine_ls_hydrogen_treatment constr
_refine_ls_matrix_type full
_refine_ls_number_parameters 200
_refine_ls_number_reflns 2730
_refine_ls_number_restraints 0
_refine_ls_restrained_S_all 1.035
_refine_ls_R_factor_all 0.0393
_refine_ls_R_factor_gt 0.0357
_refine_ls_shift/su_max 0.001
_refine_ls_shift/su_mean 0.000
_refine_ls_structure_factor_coef Fsqd
_refine_ls_weighting_details 'w=1/[\s^2^(Fo^2^)+(0.0481P)^2^+0.6948P] where P=(Fo^2^+2Fc^2^)/3'
_refine_ls_weighting_scheme calc
_refine_ls_wR_factor_gt 0.0937
_refine_ls_wR_factor_ref 0.0961
_reflns_Friedel_coverage 0.000
_reflns_number_gt 2496
_reflns_number_total 2730
_reflns_threshold_expression 'I > 2\s(I)'
_cod_data_source_file c8ce00874d2.cif
_cod_data_source_block H2L4
_cod_depositor_comments 'Adding full bibliography for 7231102--7231118.cif.'
_cod_database_code 7231104
_shelx_space_group_comment
;  
The symmetry employed for this shelxl refinement is uniquely defined  
by the following loop, which should always be used as a source of  
symmetry information in preference to the above space-group names.  
They are only intended as comments.  
;
_shelx_estimated_absorpt_t_min 0.746
_shelx_estimated_absorpt_t_max 0.835
_shelxl_version_number 2013-3

loop_
_space_group_symop_operation_xyz
'x, y, z'
'-x+1/2, y+1/2, -z+1/2'
'-x, -y, -z'
'x-1/2, -y-1/2, z-1/2'

loop_
_atom_site_label
_atom_site_type_symbol
_atom_site_fract_x
_atom_site_fract_y
_atom_site_fract_z
_atom_site_U_iso_or_equiv
_atom_site_adp_type
_atom_site_occupancy
_atom_site_site_symmetry_order
_atom_site_calc_flag
_atom_site_refinement_flags_posn
_atom_site_refinement_flags_adp
S1 S 0.25031(6) 1.02190(5) 1.01528(4) 0.05937(19) Uani 1 1 d . .
S2 S -0.05298(8) 0.01212(5) 0.79318(3) 0.06226(19) Uani 1 1 d . .
N1 N 0.04800(18) 0.13870(14) 0.68597(9) 0.0444(4) Uani 1 1 d . .
N2 N 0.10341(17) 0.70446(14) 0.91003(8) 0.0429(4) Uani 1 1 d . .
N3 N 0.10647(18) 0.81893(14) 0.94903(9) 0.0447(4) Uani 1 1 d . .
H3 H 0.0227 0.8453 0.9653 0.054 Uiso 1 1 calc R U
C1 C -0.0196(3) -0.2041(2) 0.70264(14) 0.0633(6) Uani 1 1 d . .
H1 H -0.0540 -0.2594 0.7373 0.076 Uiso 1 1 calc R U
C2 C 0.0226(3) -0.2492(2) 0.63667(14) 0.0665(6) Uani 1 1 d . .
H2 H 0.0180 -0.3365 0.6268 0.080 Uiso 1 1 calc R U
C3 C 0.0717(3) -0.1674(2) 0.58485(14) 0.0645(6) Uani 1 1 d . .
H3A H 0.0983 -0.2008 0.5403 0.077 Uiso 1 1 calc R U
C4 C 0.0824(3) -0.0368(2) 0.59731(12) 0.0548(5) Uani 1 1 d . .
H4 H 0.1158 0.0177 0.5619 0.066 Uiso 1 1 calc R U
C5 C 0.0414(2) 0.01063(17) 0.66459(11) 0.0442(4) Uani 1 1 d . .
C6 C -0.0092(2) -0.07266(18) 0.71614(11) 0.0491(5) Uani 1 1 d . .
C7 C 0.0023(2) 0.15261(17) 0.75147(11) 0.0434(4) Uani 1 1 d . .
C8 C -0.0056(2) 0.27616(17) 0.79052(10) 0.0437(4) Uani 1 1 d . .
C9 C 0.0688(2) 0.38355(18) 0.76665(11) 0.0474(4) Uani 1 1 d . .
H9 H 0.1225 0.3774 0.7256 0.057 Uiso 1 1 calc R U
C10 C 0.0633(2) 0.49904(18) 0.80354(11) 0.0464(4) Uani 1 1 d . .
H10 H 0.1155 0.5696 0.7878 0.056 Uiso 1 1 calc R U
C11 C -0.0195(2) 0.51143(17) 0.86408(11) 0.0427(4) Uani 1 1 d . .
C12 C -0.0965(3) 0.4041(2) 0.88670(12) 0.0539(5) Uani 1 1 d . .
H12 H -0.1554 0.4112 0.9258 0.065 Uiso 1 1 calc R U
C13 C -0.0862(3) 0.28714(19) 0.85144(12) 0.0526(5) Uani 1 1 d . .
H13 H -0.1336 0.2154 0.8688 0.063 Uiso 1 1 calc R U
C14 C -0.0234(2) 0.63522(17) 0.90461(11) 0.0451(4) Uani 1 1 d . .
C15 C 0.2424(2) 0.88893(16) 0.96130(10) 0.0403(4) Uani 1 1 d . .
C16 C -0.1695(3) 0.6705(2) 0.93624(16) 0.0702(7) Uani 1 1 d . .
H16A H -0.1391 0.6926 0.9892 0.105 Uiso 1 1 calc R U
H16B H -0.2418 0.5992 0.9313 0.105 Uiso 1 1 calc R U
H16C H -0.2212 0.7423 0.9086 0.105 Uiso 1 1 calc R U
N4 N 0.36376(18) 0.84858(14) 0.93063(9) 0.0470(4) Uani 1 1 d . .
H4A H 0.3549 0.7797 0.9038 0.056 Uiso 1 1 calc R U
H4B H 0.4518 0.8912 0.9375 0.056 Uiso 1 1 calc R U

loop_
_atom_site_aniso_label
_atom_site_aniso_U_11
_atom_site_aniso_U_22
_atom_site_aniso_U_33
_atom_site_aniso_U_23
_atom_site_aniso_U_13
_atom_site_aniso_U_12
S1 0.0461(3) 0.0463(3) 0.0887(4) -0.0310(3) 0.0201(3) -0.0060(2)
S2 0.0988(5) 0.0388(3) 0.0550(3) 0.0000(2) 0.0295(3) -0.0015(2)
N1 0.0515(9) 0.0355(8) 0.0466(8) -0.0045(6) 0.0096(7) -0.0007(6)
N2 0.0476(9) 0.0332(8) 0.0486(8) -0.0085(6) 0.0107(7) -0.0020(6)
N3 0.0424(8) 0.0362(8) 0.0572(9) -0.0130(7) 0.0138(7) -0.0025(6)
C1 0.0853(16) 0.0356(10) 0.0705(14) -0.0001(10) 0.0180(12) 0.0017(10)
C2 0.0788(15) 0.0384(11) 0.0820(16) -0.0178(11) 0.0140(13) 0.0002(10)
C3 0.0738(15) 0.0559(13) 0.0660(13) -0.0251(11) 0.0180(11) -0.0033(11)
C4 0.0634(13) 0.0526(12) 0.0502(11) -0.0097(9) 0.0151(9) -0.0042(10)
C5 0.0452(10) 0.0380(9) 0.0482(10) -0.0042(8) 0.0050(8) 0.0018(7)
C6 0.0582(11) 0.0383(10) 0.0507(10) -0.0027(8) 0.0092(9) 0.0040(8)
C7 0.0461(10) 0.0363(9) 0.0470(10) -0.0014(8) 0.0062(8) 0.0012(7)
C8 0.0474(10) 0.0355(9) 0.0474(10) -0.0061(8) 0.0062(8) 0.0005(7)
C9 0.0543(11) 0.0414(10) 0.0486(10) -0.0057(8) 0.0146(9) -0.0018(8)
C10 0.0509(11) 0.0365(9) 0.0525(11) -0.0032(8) 0.0106(9) -0.0033(8)
C11 0.0405(9) 0.0365(9) 0.0502(10) -0.0093(8) 0.0058(8) -0.0012(7)
C12 0.0602(12) 0.0456(11) 0.0610(12) -0.0123(9) 0.0249(10) -0.0058(9)
C13 0.0624(12) 0.0388(10) 0.0605(12) -0.0077(9) 0.0217(10) -0.0092(9)
C14 0.0429(10) 0.0397(10) 0.0525(10) -0.0095(8) 0.0076(8) -0.0006(8)
C15 0.0428(9) 0.0329(9) 0.0456(9) -0.0026(7) 0.0089(8) -0.0010(7)
C16 0.0452(11) 0.0607(14) 0.1068(19) -0.0386(13) 0.0191(12) -0.0078(10)
N4 0.0452(8) 0.0379(8) 0.0609(10) -0.0117(7) 0.0174(7) -0.0041(6)

loop_
_atom_type_symbol
_atom_type_description
_atom_type_scat_dispersion_real
_atom_type_scat_dispersion_imag
_atom_type_scat_source
C C 0.0181 0.0091 'International Tables Vol C Tables 4.2.6.8 and 6.1.1.4'
H H 0.0000 0.0000 'International Tables Vol C Tables 4.2.6.8 and 6.1.1.4'
N N 0.0311 0.0180 'International Tables Vol C Tables 4.2.6.8 and 6.1.1.4'
S S 0.3331 0.5567 'International Tables Vol C Tables 4.2.6.8 and 6.1.1.4'

loop_
_geom_angle_atom_site_label_1
_geom_angle_atom_site_label_2
_geom_angle_atom_site_label_3
_geom_angle
C6 S2 C7 88.99(9)
C7 N1 C5 110.43(16)
C14 N2 N3 117.75(15)
C15 N3 N2 119.32(14)
C2 C1 C6 117.9(2)
C1 C2 C3 121.1(2)
C2 C3 C4 121.7(2)
C3 C4 C5 117.9(2)
C6 C5 N1 115.19(17)
C6 C5 C4 119.86(18)
N1 C5 C4 124.94(18)
C5 C6 C1 121.46(19)
C5 C6 S2 109.77(14)
C1 C6 S2 128.77(17)
N1 C7 C8 124.49(17)
N1 C7 S2 115.61(13)
C8 C7 S2 119.90(14)
C13 C8 C9 119.09(17)
C13 C8 C7 120.76(17)
C9 C8 C7 120.15(17)
C10 C9 C8 120.38(17)
C9 C10 C11 120.92(18)
C10 C11 C12 118.42(17)
C10 C11 C14 120.97(17)
C12 C11 C14 120.60(17)
C13 C12 C11 120.62(18)
C12 C13 C8 120.50(18)
N2 C14 C11 115.84(16)
N2 C14 C16 124.86(17)
C11 C14 C16 119.30(16)
N4 C15 N3 117.89(16)
N4 C15 S1 123.05(14)
N3 C15 S1 119.05(13)

loop_
_geom_bond_atom_site_label_1
_geom_bond_atom_site_label_2
_geom_bond_distance
S1 C15 1.6845(18)
S2 C6 1.728(2)
S2 C7 1.7475(19)
N1 C7 1.301(2)
N1 C5 1.391(2)
N2 C14 1.287(2)
N2 N3 1.382(2)
N3 C15 1.351(2)
C1 C2 1.371(3)
C1 C6 1.395(3)
C2 C3 1.375(3)
C3 C4 1.384(3)
C4 C5 1.396(3)
C5 C6 1.388(3)
C7 C8 1.474(2)
C8 C13 1.386(3)
C8 C9 1.391(3)
C9 C10 1.379(3)
C10 C11 1.394(3)
C11 C12 1.394(3)
C11 C14 1.485(2)
C12 C13 1.385(3)
C14 C16 1.497(3)
C15 N4 1.319(2)

loop_
_geom_hbond_atom_site_label_D
_geom_hbond_atom_site_label_H
_geom_hbond_atom_site_label_A
_geom_hbond_distance_DH
_geom_hbond_distance_HA
_geom_hbond_distance_DA
_geom_hbond_angle_DHA
_geom_hbond_site_symmetry_A
N3 H3 S1 0.86 2.78 3.6109(15) 164.1 3_577
C16 H16C S1 0.96 2.85 3.431(2) 120.2 3_577
N4 H4A N1 0.86 2.42 3.200(2) 150.3 2_556
N4 H4B S1 0.86 2.68 3.5174(16) 165.6 3_677
